data_4122005
loop_
_publ_author_name
'Carrasco, Mario'
'Mendoza, Irene'
'Faust, Michelle'
'L\'opez-Serrano, Joaqu\'in'
'Peloso, Riccardo'
'Rodr\'iguez, Amor'
'Alvarez, Eleuterio'
'Maya, Celia'
'Power, Philip P.'
'Carmona, Ernesto'

_publ_section_title
;
 Terphenyl complexes of molybdenum and tungsten with quadruple metal-metal
 bonds and bridging carboxylate ligands.
;
_journal_issue 25
_journal_name_full 'Journal of the American Chemical Society'
_journal_page_first 9173
_journal_page_last 9180
_journal_paper_doi 10.1021/ja503750a
_journal_volume 136
_journal_year 2014
_chemical_formula_moiety 'C28 H21 F9 Mo2 O6'
_chemical_formula_sum 'C28 H21 F9 Mo2 O6'
_chemical_formula_weight 816.33
_chemical_name_systematic
; 
 ? 
;
_space_group_IT_number 2
_symmetry_cell_setting triclinic
_symmetry_space_group_name_Hall '-P 1'
_symmetry_space_group_name_H-M 'P -1'
_atom_sites_solution_hydrogens geom
_atom_sites_solution_primary direct
_atom_sites_solution_secondary difmap
_audit_creation_method SHELXL-97
_cell_angle_alpha 90.411(2)
_cell_angle_beta 91.901(2)
_cell_angle_gamma 91.8480(10)
_cell_formula_units_Z 4
_cell_length_a 8.6722(4)
_cell_length_b 14.7880(6)
_cell_length_c 23.1393(10)
_cell_measurement_reflns_used 9979
_cell_measurement_temperature 173(2)
_cell_measurement_theta_max 29.08
_cell_measurement_theta_min 2.35
_cell_volume 2964.2(2)
_computing_cell_refinement 'APEX2 Software Suite (Bruker, 2007)'
_computing_data_collection 'APEX2 Software Suite (Bruker, 2007)'
_computing_data_reduction 'APEX2 Software Suite (Bruker, 2007)'
_computing_molecular_graphics 'SHELXTL (Sheldrick, 2008)'
_computing_publication_material 'SHELXTL and publCIF (Westrip, 2010)'
_computing_structure_refinement 'SHELXL97 (Sheldrick, 2008)'
_computing_structure_solution 'SIR2002 (Burla et al., 2003)'
_diffrn_ambient_temperature 173(2)
_diffrn_detector_area_resol_mean 8.26
_diffrn_measured_fraction_theta_full 0.996
_diffrn_measured_fraction_theta_max 0.996
_diffrn_measurement_device_type
;
 Bruker-Nonius X8kappa APEX II CCD area detector
;
_diffrn_measurement_method 'phi and omega scans with narrow frames'
_diffrn_radiation_monochromator graphite
_diffrn_radiation_source 'fine-focus sealed tube'
_diffrn_radiation_type MoK\a
_diffrn_radiation_wavelength 0.71073
_diffrn_reflns_av_R_equivalents 0.0392
_diffrn_reflns_av_sigmaI/netI 0.0349
_diffrn_reflns_limit_h_max 10
_diffrn_reflns_limit_h_min -10
_diffrn_reflns_limit_k_max 17
_diffrn_reflns_limit_k_min -17
_diffrn_reflns_limit_l_max 27
_diffrn_reflns_limit_l_min -27
_diffrn_reflns_number 49649
_diffrn_reflns_theta_full 25.25
_diffrn_reflns_theta_max 25.25
_diffrn_reflns_theta_min 1.38
_diffrn_standards_decay_% 0
_exptl_absorpt_coefficient_mu 0.944
_exptl_absorpt_correction_T_max 0.8560
_exptl_absorpt_correction_T_min 0.7780
_exptl_absorpt_correction_type multi-scan
_exptl_absorpt_process_details
;
program SADABS, Bruker (2001).
;
_exptl_crystal_colour red
_exptl_crystal_density_diffrn 1.829
_exptl_crystal_density_method 'not measured'
_exptl_crystal_description plate
_exptl_crystal_F_000 1608
_exptl_crystal_size_max 0.28
_exptl_crystal_size_mid 0.22
_exptl_crystal_size_min 0.17
_refine_diff_density_max 0.855
_refine_diff_density_min -0.514
_refine_diff_density_rms 0.076
_refine_ls_extinction_method none
_refine_ls_goodness_of_fit_ref 1.035
_refine_ls_hydrogen_treatment constr
_refine_ls_matrix_type fullcycle
_refine_ls_number_parameters 819
_refine_ls_number_reflns 10703
_refine_ls_number_restraints 277
_refine_ls_restrained_S_all 1.052
_refine_ls_R_factor_all 0.0435
_refine_ls_R_factor_gt 0.0305
_refine_ls_shift/su_max 0.001
_refine_ls_shift/su_mean 0.000
_refine_ls_structure_factor_coef Fsqd
_refine_ls_weighting_details 'calc w=1/[\s^2^(Fo^2^)+(0.0283P)^2^+2.2869P] where P=(Fo^2^+2Fc^2^)/3'
_refine_ls_weighting_scheme calc
_refine_ls_wR_factor_gt 0.0646
_refine_ls_wR_factor_ref 0.0687
_reflns_number_gt 8766
_reflns_number_total 10703
_reflns_threshold_expression >2sigma(I)
_cod_data_source_file ja503750a_si_001.cif
_cod_data_source_block 3a
_cod_depositor_comments
;
The following automatic conversions were performed:

'_symmetry_cell_setting' value 'Triclinic' changed to 'triclinic'
according to
/usr/data/users/saulius/crontab/automatic-downloads/rss-feeds/ACS/lib/dictionaries/cif_core.dic
dictionary named 'cif_core.dic' version 2.4.2 from 2011-04-26.

Automatic conversion script
Id: cif_fix_values 2281 2013-09-26 08:29:07Z andrius 

 Adding full bibliography for 4122003--4122009.cif.
;
_cod_database_code 4122005

loop_
_symmetry_equiv_pos_as_xyz
'x, y, z'
'-x, -y, -z'

loop_
_atom_site_label
_atom_site_type_symbol
_atom_site_fract_x
_atom_site_fract_y
_atom_site_fract_z
_atom_site_U_iso_or_equiv
_atom_site_adp_type
_atom_site_occupancy
_atom_site_symmetry_multiplicity
_atom_site_calc_flag
_atom_site_refinement_flags
Mo1 Mo 0.81555(3) 0.211734(17) 0.116416(12) 0.02284(6) Uani 1 1 d .
Mo2 Mo 0.68067(3) 0.109203(17) 0.154618(12) 0.02449(7) Uani 1 1 d .
F1 F 0.3652(3) 0.07052(15) -0.01493(10) 0.0531(6) Uani 1 1 d U
F2 F 0.5538(3) 0.11954(18) -0.06361(9) 0.0621(7) Uani 1 1 d U
F3 F 0.4030(3) 0.21232(16) -0.02502(12) 0.0779(9) Uani 1 1 d U
F4 F 1.1294(3) -0.02443(16) 0.03704(11) 0.0639(7) Uani 1 1 d U
F5 F 0.9908(3) -0.12082(15) 0.08123(15) 0.0935(11) Uani 1 1 d U
F6 F 1.1626(3) -0.04166(17) 0.12703(12) 0.0743(8) Uani 1 1 d U
F7 F 1.1665(2) 0.22183(13) 0.27865(9) 0.0459(5) Uani 1 1 d U
F8 F 1.1001(3) 0.08310(15) 0.29096(11) 0.0580(6) Uani 1 1 d U
F9 F 0.9743(3) 0.1879(2) 0.33096(10) 0.0735(8) Uani 1 1 d U
O1 O 0.6865(2) 0.19759(13) 0.03768(9) 0.0288(5) Uani 1 1 d .
O2 O 0.5417(2) 0.09002(14) 0.07900(10) 0.0292(5) Uani 1 1 d .
O3 O 0.9768(2) 0.11235(13) 0.08477(9) 0.0291(5) Uani 1 1 d .
O4 O 0.8235(2) 0.00763(13) 0.12540(10) 0.0296(5) Uani 1 1 d .
O5 O 0.9649(2) 0.22268(13) 0.19107(9) 0.0276(5) Uani 1 1 d .
O6 O 0.8250(2) 0.11047(14) 0.23020(9) 0.0283(5) Uani 1 1 d .
C1 C 0.6906(4) 0.3314(2) 0.13723(13) 0.0247(7) Uani 1 1 d .
C2 C 0.5733(4) 0.3383(2) 0.17731(14) 0.0268(7) Uani 1 1 d .
C3 C 0.4936(4) 0.4180(2) 0.18368(15) 0.0329(8) Uani 1 1 d .
H3 H 0.4163 0.4217 0.2117 0.039 Uiso 1 1 calc R
C4 C 0.5268(4) 0.4911(2) 0.14937(16) 0.0374(9) Uani 1 1 d .
H4 H 0.4702 0.5446 0.1529 0.045 Uiso 1 1 calc R
C5 C 0.6431(4) 0.4871(2) 0.10940(15) 0.0340(8) Uani 1 1 d .
H5 H 0.6659 0.5379 0.0859 0.041 Uiso 1 1 calc R
C6 C 0.7259(4) 0.4086(2) 0.10398(14) 0.0258(7) Uani 1 1 d .
C7 C 0.5378(4) 0.2565(2) 0.21301(14) 0.0282(7) Uani 1 1 d .
C8 C 0.5960(4) 0.2495(2) 0.26990(15) 0.0341(8) Uani 1 1 d .
C9 C 0.5666(4) 0.1709(2) 0.30054(16) 0.0385(9) Uani 1 1 d .
H9 H 0.6035 0.1668 0.3395 0.046 Uiso 1 1 calc R
C10 C 0.4844(4) 0.0985(2) 0.27532(16) 0.0402(9) Uani 1 1 d .
H10 H 0.4713 0.0436 0.2960 0.048 Uiso 1 1 calc R
C11 C 0.4211(4) 0.1060(2) 0.21998(16) 0.0371(9) Uani 1 1 d .
H11 H 0.3640 0.0561 0.2031 0.044 Uiso 1 1 calc R
C12 C 0.4401(4) 0.1864(2) 0.18823(14) 0.0297(8) Uani 1 1 d .
C13 C 0.6916(5) 0.3265(2) 0.29723(16) 0.0447(9) Uani 1 1 d .
H13A H 0.6242 0.3757 0.3073 0.067 Uiso 1 1 calc R
H13B H 0.7677 0.3486 0.2699 0.067 Uiso 1 1 calc R
H13C H 0.7451 0.3052 0.3323 0.067 Uiso 1 1 calc R
C14 C 0.3356(4) 0.2057(2) 0.13678(16) 0.0379(9) Uani 1 1 d .
H14A H 0.2971 0.1485 0.1192 0.057 Uiso 1 1 calc R
H14B H 0.3935 0.2405 0.1083 0.057 Uiso 1 1 calc R
H14C H 0.2484 0.2406 0.1493 0.057 Uiso 1 1 calc R
C15 C 0.8585(4) 0.40091(19) 0.06415(14) 0.0291(8) Uani 1 1 d .
C16 C 0.8306(5) 0.3851(2) 0.00479(16) 0.0388(9) Uani 1 1 d .
C17 C 0.9558(6) 0.3650(3) -0.02912(18) 0.0539(11) Uani 1 1 d .
H17 H 0.9388 0.3535 -0.0693 0.065 Uiso 1 1 calc R
C18 C 1.1020(5) 0.3617(3) -0.0055(2) 0.0588(13) Uani 1 1 d .
H18 H 1.1846 0.3452 -0.0290 0.071 Uiso 1 1 calc R
C19 C 1.1300(5) 0.3821(2) 0.0520(2) 0.0501(11) Uani 1 1 d .
H19 H 1.2328 0.3823 0.0675 0.060 Uiso 1 1 calc R
C20 C 1.0102(4) 0.4023(2) 0.08761(16) 0.0351(8) Uani 1 1 d .
C21 C 0.6716(5) 0.3906(3) -0.02233(17) 0.0520(11) Uani 1 1 d .
H21A H 0.6505 0.4538 -0.0312 0.078 Uiso 1 1 calc R
H21B H 0.5955 0.3670 0.0046 0.078 Uiso 1 1 calc R
H21C H 0.6651 0.3545 -0.0581 0.078 Uiso 1 1 calc R
C22 C 1.0457(4) 0.4304(2) 0.14970(17) 0.0437(10) Uani 1 1 d .
H22A H 1.1434 0.4047 0.1629 0.066 Uiso 1 1 calc R
H22B H 0.9625 0.4082 0.1740 0.066 Uiso 1 1 calc R
H22C H 1.0544 0.4965 0.1524 0.066 Uiso 1 1 calc R
C23 C 0.5761(4) 0.1404(2) 0.03724(14) 0.0290(8) Uani 1 1 d .
C24 C 0.4734(4) 0.1348(2) -0.01753(16) 0.0378(8) Uani 1 1 d .
C25 C 0.9412(4) 0.0329(2) 0.09834(14) 0.0298(8) Uani 1 1 d .
C26 C 1.0551(4) -0.0408(2) 0.08440(18) 0.0422(9) Uani 1 1 d .
C27 C 0.9372(4) 0.1668(2) 0.23039(14) 0.0282(7) Uani 1 1 d .
C28 C 1.0467(4) 0.1656(2) 0.28329(16) 0.0381(9) Uani 1 1 d .
Mo3 Mo 0.44962(3) 0.699226(17) 0.368604(12) 0.02420(7) Uani 1 1 d .
Mo4 Mo 0.56923(3) 0.620688(18) 0.309999(12) 0.02659(7) Uani 1 1 d .
F10 F 0.7498(5) 0.44352(19) 0.46750(14) 0.1121(13) Uani 1 1 d U
F11 F 0.6553(3) 0.53651(18) 0.52608(11) 0.0701(7) Uani 1 1 d U
F12 F 0.8697(3) 0.5670(2) 0.48839(13) 0.0930(10) Uani 1 1 d U
F13 F 0.0560(3) 0.45984(15) 0.37884(12) 0.0645(7) Uani 1 1 d U
F14 F 0.2360(3) 0.37063(13) 0.36071(11) 0.0626(7) Uani 1 1 d U
F15 F 0.1108(3) 0.43197(16) 0.29150(10) 0.0651(7) Uani 1 1 d U
F16 F 0.1520(3) 0.67633(19) 0.17872(11) 0.0697(7) Uani 1 1 d U
F17 F 0.3065(3) 0.78541(19) 0.15904(11) 0.0712(8) Uani 1 1 d U
F18 F 0.1218(3) 0.80533(18) 0.21723(11) 0.0715(8) Uani 1 1 d U
O7 O 0.5616(3) 0.63745(14) 0.43930(10) 0.0331(5) Uani 1 1 d .
O8 O 0.6858(3) 0.55221(14) 0.37710(11) 0.0352(6) Uani 1 1 d .
O9 O 0.2661(2) 0.59340(13) 0.37466(9) 0.0276(5) Uani 1 1 d .
O10 O 0.4026(3) 0.51406(13) 0.31275(10) 0.0316(5) Uani 1 1 d .
O11 O 0.3089(2) 0.75298(13) 0.30138(10) 0.0288(5) Uani 1 1 d .
O12 O 0.4357(2) 0.66870(14) 0.23911(9) 0.0309(5) Uani 1 1 d .
C29 C 0.5938(4) 0.82189(19) 0.37391(14) 0.0266(7) Uani 1 1 d .
C30 C 0.7130(4) 0.8455(2) 0.33671(15) 0.0297(7) Uani 1 1 d .
C31 C 0.7970(4) 0.9274(2) 0.34315(16) 0.0387(9) Uani 1 1 d .
H31 H 0.8769 0.9422 0.3174 0.046 Uiso 1 1 calc R
C32 C 0.7634(4) 0.9869(2) 0.38726(17) 0.0439(10) Uani 1 1 d .
H32 H 0.8209 1.0425 0.3919 0.053 Uiso 1 1 calc R
C33 C 0.6466(4) 0.9656(2) 0.42440(16) 0.0393(9) Uani 1 1 d .
H33 H 0.6241 1.0066 0.4546 0.047 Uiso 1 1 calc R
C34 C 0.5610(4) 0.8842(2) 0.41790(14) 0.0303(8) Uani 1 1 d .
C35 C 0.7484(4) 0.7798(2) 0.28977(15) 0.0315(8) Uani 1 1 d .
C36 C 0.7062(4) 0.7967(2) 0.23166(16) 0.0367(8) Uani 1 1 d .
C37 C 0.7400(4) 0.7329(3) 0.18946(18) 0.0482(10) Uani 1 1 d .
H37 H 0.7148 0.7446 0.1500 0.058 Uiso 1 1 calc R
C38 C 0.8088(5) 0.6540(3) 0.2040(2) 0.0525(11) Uani 1 1 d .
H38 H 0.8246 0.6097 0.1750 0.063 Uiso 1 1 calc R
C39 C 0.8555(4) 0.6383(2) 0.26064(19) 0.0473(10) Uani 1 1 d .
H39 H 0.9031 0.5831 0.2700 0.057 Uiso 1 1 calc R
C40 C 0.8338(4) 0.7025(2) 0.30476(17) 0.0372(9) Uani 1 1 d .
C41 C 0.6220(5) 0.8807(2) 0.21597(17) 0.0483(10) Uani 1 1 d .
H41A H 0.5948 0.8796 0.1745 0.072 Uiso 1 1 calc R
H41B H 0.6885 0.9341 0.2251 0.072 Uiso 1 1 calc R
H41C H 0.5277 0.8833 0.2381 0.072 Uiso 1 1 calc R
C42 C 0.9204(4) 0.6983(2) 0.36192(18) 0.0449(10) Uani 1 1 d .
H42A H 0.9494 0.6359 0.3694 0.067 Uiso 1 1 calc R
H42B H 0.8546 0.7190 0.3927 0.067 Uiso 1 1 calc R
H42C H 1.0137 0.7374 0.3610 0.067 Uiso 1 1 calc R
C43 C 0.4317(5) 0.8585(2) 0.45649(15) 0.0364(9) Uani 1 1 d .
C44 C 0.2789(5) 0.8781(2) 0.44005(17) 0.0439(9) Uani 1 1 d U
C45 C 0.1585(6) 0.8458(3) 0.4727(2) 0.0629(10) Uani 1 1 d U
H45 H 0.0549 0.8592 0.4623 0.075 Uiso 1 1 calc R
C46 C 0.1908(7) 0.7939(3) 0.5207(2) 0.0751(11) Uani 1 1 d U
H46 H 0.1078 0.7691 0.5419 0.090 Uiso 1 1 calc R
C47 C 0.3356(7) 0.7775(3) 0.5381(2) 0.0692(11) Uani 1 1 d U
H47 H 0.3531 0.7427 0.5719 0.083 Uiso 1 1 calc R
C48 C 0.4633(6) 0.8106(3) 0.50738(18) 0.0551(10) Uani 1 1 d U
C49 C 0.2444(4) 0.9352(3) 0.38781(18) 0.0506(10) Uani 1 1 d .
H49A H 0.1328 0.9427 0.3835 0.076 Uiso 1 1 calc R
H49B H 0.2814 0.9053 0.3532 0.076 Uiso 1 1 calc R
H49C H 0.2966 0.9946 0.3927 0.076 Uiso 1 1 calc R
C50 C 0.6258(7) 0.7972(3) 0.52888(19) 0.0801(17) Uani 1 1 d .
H50A H 0.6875 0.7766 0.4969 0.120 Uiso 1 1 calc R
H50B H 0.6261 0.7517 0.5595 0.120 Uiso 1 1 calc R
H50C H 0.6701 0.8546 0.5444 0.120 Uiso 1 1 calc R
C51 C 0.6522(4) 0.5758(2) 0.42729(16) 0.0353(8) Uani 1 1 d .
C52 C 0.7325(5) 0.5284(3) 0.47754(19) 0.0525(11) Uani 1 1 d .
C53 C 0.2890(4) 0.5253(2) 0.34449(14) 0.0279(7) Uani 1 1 d .
C54 C 0.1705(4) 0.4460(2) 0.34430(16) 0.0375(9) Uani 1 1 d .
C55 C 0.3320(4) 0.7222(2) 0.25183(15) 0.0301(8) Uani 1 1 d .
C56 C 0.2269(5) 0.7504(3) 0.20112(17) 0.0451(10) Uani 1 1 d .

loop_
_atom_site_aniso_label
_atom_site_aniso_U_11
_atom_site_aniso_U_22
_atom_site_aniso_U_33
_atom_site_aniso_U_23
_atom_site_aniso_U_13
_atom_site_aniso_U_12
Mo1 0.02364(15) 0.02093(13) 0.02420(16) -0.00009(11) 0.00366(11) 0.00199(10)
Mo2 0.02359(15) 0.02406(13) 0.02600(16) 0.00108(11) 0.00354(12) 0.00063(11)
F1 0.0457(14) 0.0668(15) 0.0451(14) -0.0089(11) -0.0086(11) -0.0122(11)
F2 0.0577(15) 0.0991(19) 0.0289(13) -0.0030(12) 0.0004(11) -0.0065(14)
F3 0.087(2) 0.0542(15) 0.090(2) -0.0119(14) -0.0523(16) 0.0247(14)
F4 0.0658(16) 0.0682(15) 0.0612(17) 0.0024(13) 0.0261(13) 0.0325(13)
F5 0.0719(19) 0.0307(13) 0.180(3) -0.0284(16) 0.047(2) 0.0029(12)
F6 0.0757(19) 0.0790(18) 0.0698(19) -0.0029(14) -0.0154(15) 0.0477(15)
F7 0.0387(12) 0.0478(12) 0.0498(14) -0.0030(10) -0.0117(10) -0.0059(10)
F8 0.0495(14) 0.0508(13) 0.0724(17) 0.0214(12) -0.0236(12) 0.0019(11)
F9 0.0495(15) 0.141(2) 0.0299(14) -0.0131(15) -0.0002(11) 0.0119(15)
O1 0.0325(13) 0.0268(11) 0.0271(13) -0.0012(9) 0.0006(10) 0.0025(10)
O2 0.0293(13) 0.0291(11) 0.0290(13) -0.0029(10) -0.0002(10) -0.0014(9)
O3 0.0294(13) 0.0270(12) 0.0315(14) -0.0017(10) 0.0076(10) 0.0017(9)
O4 0.0326(13) 0.0239(11) 0.0325(14) 0.0016(10) 0.0047(11) 0.0026(9)
O5 0.0261(12) 0.0285(11) 0.0281(13) 0.0005(10) 0.0013(10) -0.0005(9)
O6 0.0265(12) 0.0309(11) 0.0277(13) 0.0018(10) 0.0039(10) 0.0017(10)
C1 0.0242(17) 0.0270(16) 0.0225(18) -0.0026(13) -0.0051(13) -0.0002(13)
C2 0.0246(17) 0.0315(17) 0.0239(18) -0.0027(14) -0.0044(14) 0.0024(13)
C3 0.0296(19) 0.0395(19) 0.030(2) -0.0066(15) 0.0001(15) 0.0089(15)
C4 0.040(2) 0.0294(17) 0.043(2) -0.0071(16) -0.0035(17) 0.0119(15)
C5 0.041(2) 0.0242(16) 0.037(2) 0.0019(15) -0.0034(17) 0.0040(15)
C6 0.0298(18) 0.0249(15) 0.0223(18) -0.0022(13) -0.0039(14) 0.0010(13)
C7 0.0228(17) 0.0331(17) 0.030(2) -0.0006(14) 0.0090(14) 0.0068(14)
C8 0.033(2) 0.0426(19) 0.028(2) -0.0021(16) 0.0082(15) 0.0081(15)
C9 0.044(2) 0.047(2) 0.026(2) 0.0029(17) 0.0103(17) 0.0135(17)
C10 0.043(2) 0.042(2) 0.037(2) 0.0115(17) 0.0160(18) 0.0087(17)
C11 0.029(2) 0.0344(18) 0.048(2) -0.0012(17) 0.0132(17) -0.0004(15)
C12 0.0247(18) 0.0348(17) 0.030(2) -0.0012(15) 0.0094(15) 0.0043(14)
C13 0.054(3) 0.047(2) 0.033(2) -0.0055(17) -0.0066(18) 0.0054(18)
C14 0.0258(19) 0.042(2) 0.046(2) -0.0042(17) 0.0033(16) 0.0017(15)
C15 0.038(2) 0.0191(15) 0.030(2) 0.0059(13) 0.0019(15) 0.0017(13)
C16 0.058(3) 0.0260(17) 0.033(2) 0.0059(15) 0.0047(18) 0.0043(16)
C17 0.080(3) 0.047(2) 0.037(2) 0.0105(19) 0.020(2) 0.009(2)
C18 0.064(3) 0.052(2) 0.064(3) 0.023(2) 0.037(3) 0.017(2)
C19 0.039(2) 0.041(2) 0.072(3) 0.023(2) 0.017(2) 0.0072(17)
C20 0.034(2) 0.0218(16) 0.050(2) 0.0119(15) 0.0038(17) 0.0013(14)
C21 0.074(3) 0.044(2) 0.037(2) 0.0029(18) -0.013(2) 0.004(2)
C22 0.035(2) 0.0328(19) 0.063(3) 0.0052(18) -0.0125(19) -0.0042(16)
C23 0.0316(19) 0.0262(16) 0.029(2) -0.0073(15) 0.0007(15) 0.0063(15)
C24 0.037(2) 0.0374(19) 0.039(2) -0.0024(16) -0.0030(17) 0.0007(16)
C25 0.0320(19) 0.0303(17) 0.0273(19) -0.0031(14) 0.0001(15) 0.0066(14)
C26 0.044(2) 0.033(2) 0.051(3) -0.0015(17) 0.006(2) 0.0108(17)
C27 0.0272(18) 0.0314(17) 0.0264(19) -0.0027(15) 0.0032(14) 0.0071(14)
C28 0.031(2) 0.050(2) 0.034(2) 0.0004(17) -0.0017(16) 0.0053(17)
Mo3 0.02852(15) 0.02075(13) 0.02347(16) -0.00163(11) 0.00148(12) 0.00276(11)
Mo4 0.02548(15) 0.02611(14) 0.02832(17) -0.00451(12) 0.00136(12) 0.00372(11)
F10 0.197(4) 0.0564(17) 0.084(2) 0.0126(15) -0.033(2) 0.055(2)
F11 0.0770(19) 0.0855(18) 0.0481(16) 0.0257(14) -0.0106(14) 0.0123(15)
F12 0.0549(18) 0.136(3) 0.087(2) 0.040(2) -0.0286(16) 0.0027(18)
F13 0.0543(15) 0.0532(14) 0.086(2) -0.0091(13) 0.0272(14) -0.0198(11)
F14 0.0766(18) 0.0278(11) 0.0821(19) 0.0091(11) -0.0133(14) -0.0035(11)
F15 0.0714(17) 0.0722(16) 0.0482(16) 0.0033(12) -0.0207(13) -0.0304(13)
F16 0.0575(16) 0.0905(19) 0.0588(17) -0.0011(14) -0.0205(13) -0.0086(14)
F17 0.0551(16) 0.108(2) 0.0507(16) 0.0430(15) 0.0041(12) -0.0004(14)
F18 0.0673(17) 0.0917(19) 0.0573(17) 0.0114(14) -0.0061(13) 0.0371(15)
O7 0.0417(14) 0.0289(12) 0.0283(14) 0.0006(10) -0.0034(11) 0.0023(10)
O8 0.0340(14) 0.0318(12) 0.0398(16) -0.0009(11) -0.0027(11) 0.0067(10)
O9 0.0308(13) 0.0237(11) 0.0288(13) 0.0001(10) 0.0038(10) 0.0038(9)
O10 0.0341(13) 0.0249(11) 0.0358(14) -0.0062(10) 0.0011(11) 0.0009(10)
O11 0.0298(13) 0.0276(11) 0.0295(14) 0.0021(10) 0.0037(10) 0.0032(9)
O12 0.0303(13) 0.0370(12) 0.0254(13) -0.0005(10) 0.0036(10) -0.0005(10)
C29 0.0294(18) 0.0226(15) 0.0277(19) -0.0028(13) -0.0037(14) 0.0044(13)
C30 0.0288(18) 0.0267(16) 0.033(2) -0.0003(14) -0.0039(15) 0.0028(14)
C31 0.035(2) 0.0350(19) 0.046(2) -0.0010(17) 0.0034(17) -0.0031(15)
C32 0.048(2) 0.0289(18) 0.054(3) -0.0075(17) -0.005(2) -0.0050(16)
C33 0.049(2) 0.0255(17) 0.043(2) -0.0138(16) -0.0051(18) 0.0038(16)
C34 0.038(2) 0.0273(16) 0.0258(19) -0.0041(14) -0.0029(15) 0.0071(14)
C35 0.0225(17) 0.0318(17) 0.040(2) -0.0044(15) 0.0072(15) -0.0061(14)
C36 0.030(2) 0.042(2) 0.037(2) -0.0051(17) 0.0092(16) -0.0107(15)
C37 0.041(2) 0.064(3) 0.039(2) -0.010(2) 0.0153(19) -0.018(2)
C38 0.042(2) 0.058(3) 0.057(3) -0.028(2) 0.019(2) -0.012(2)
C39 0.034(2) 0.035(2) 0.073(3) -0.017(2) 0.012(2) 0.0034(16)
C40 0.0245(19) 0.0353(18) 0.052(2) -0.0078(17) 0.0067(17) -0.0014(15)
C41 0.058(3) 0.047(2) 0.038(2) 0.0103(18) -0.0031(19) -0.0120(19)
C42 0.029(2) 0.038(2) 0.068(3) -0.0060(19) -0.0057(19) 0.0041(16)
C43 0.062(3) 0.0235(16) 0.024(2) -0.0104(14) 0.0050(17) -0.0011(16)
C44 0.051(2) 0.0410(18) 0.040(2) -0.0177(15) 0.0146(16) -0.0068(16)
C45 0.070(2) 0.059(2) 0.059(2) -0.0213(17) 0.0240(18) -0.0166(18)
C46 0.101(2) 0.065(2) 0.060(2) -0.0160(18) 0.034(2) -0.025(2)
C47 0.116(3) 0.0494(19) 0.043(2) -0.0088(17) 0.018(2) -0.010(2)
C48 0.094(3) 0.0342(18) 0.037(2) -0.0114(16) 0.0063(19) -0.0005(18)
C49 0.040(2) 0.054(2) 0.058(3) -0.013(2) -0.002(2) 0.0095(19)
C50 0.152(5) 0.049(3) 0.038(3) -0.002(2) -0.030(3) 0.025(3)
C51 0.037(2) 0.0297(18) 0.039(2) 0.0028(16) -0.0082(17) -0.0011(15)
C52 0.061(3) 0.050(2) 0.047(3) 0.012(2) -0.011(2) 0.010(2)
C53 0.0294(19) 0.0276(16) 0.0265(19) 0.0050(14) -0.0047(15) 0.0024(14)
C54 0.042(2) 0.0332(19) 0.037(2) 0.0013(16) -0.0039(18) -0.0049(16)
C55 0.0285(19) 0.0324(17) 0.029(2) 0.0041(15) 0.0045(15) -0.0040(14)
C56 0.042(2) 0.057(2) 0.037(2) 0.0112(19) 0.0050(19) 0.006(2)

loop_
_atom_type_symbol
_atom_type_description
_atom_type_scat_dispersion_real
_atom_type_scat_dispersion_imag
_atom_type_scat_source
C C 0.0033 0.0016 'International Tables Vol C Tables 4.2.6.8 and 6.1.1.4'
H H 0.0000 0.0000 'International Tables Vol C Tables 4.2.6.8 and 6.1.1.4'
O O 0.0106 0.0060 'International Tables Vol C Tables 4.2.6.8 and 6.1.1.4'
F F 0.0171 0.0103 'International Tables Vol C Tables 4.2.6.8 and 6.1.1.4'
Mo Mo -1.6832 0.6857 'International Tables Vol C Tables 4.2.6.8 and 6.1.1.4'

loop_
_geom_angle_atom_site_label_1
_geom_angle_atom_site_label_2
_geom_angle_atom_site_label_3
_geom_angle
Mo2 Mo1 O1 91.34(6)
Mo2 Mo1 O5 91.50(6)
O1 Mo1 O5 174.36(8)
Mo2 Mo1 C1 101.82(8)
O1 Mo1 C1 90.03(10)
O5 Mo1 C1 94.16(10)
Mo2 Mo1 O3 91.37(5)
O1 Mo1 O3 89.14(8)
O5 Mo1 O3 85.92(8)
C1 Mo1 O3 166.81(10)
O4 Mo2 Mo1 92.26(6)
O4 Mo2 O2 88.79(8)
Mo1 Mo2 O2 92.26(6)
O4 Mo2 O6 85.15(8)
Mo1 Mo2 O6 92.13(6)
O2 Mo2 O6 172.66(8)
O4 Mo2 C12 160.08(10)
Mo1 Mo2 C12 105.47(7)
O2 Mo2 C12 81.63(10)
O6 Mo2 C12 102.85(10)
C23 O1 Mo1 115.9(2)
C23 O2 Mo2 115.4(2)
C25 O3 Mo1 113.06(19)
C25 O4 Mo2 117.02(19)
C27 O5 Mo1 115.4(2)
C27 O6 Mo2 115.3(2)
C2 C1 C6 117.4(3)
C2 C1 Mo1 127.0(2)
C6 C1 Mo1 115.4(2)
C3 C2 C1 121.4(3)
C3 C2 C7 121.5(3)
C1 C2 C7 117.1(3)
C4 C3 C2 119.9(3)
C4 C3 H3 120.0
C2 C3 H3 120.0
C3 C4 C5 120.4(3)
C3 C4 H4 119.8
C5 C4 H4 119.8
C6 C5 C4 119.9(3)
C6 C5 H5 120.1
C4 C5 H5 120.1
C5 C6 C1 120.9(3)
C5 C6 C15 122.9(3)
C1 C6 C15 116.2(3)
C8 C7 C12 120.3(3)
C8 C7 C2 121.2(3)
C12 C7 C2 118.5(3)
C9 C8 C7 119.4(3)
C9 C8 C13 120.5(3)
C7 C8 C13 120.1(3)
C10 C9 C8 121.1(3)
C10 C9 H9 119.4
C8 C9 H9 119.4
C9 C10 C11 119.9(3)
C9 C10 H10 120.0
C11 C10 H10 120.0
C10 C11 C12 121.1(3)
C10 C11 H11 119.4
C12 C11 H11 119.4
C11 C12 C7 117.6(3)
C11 C12 C14 121.0(3)
C7 C12 C14 120.1(3)
C11 C12 Mo2 82.62(19)
C7 C12 Mo2 88.53(18)
C14 C12 Mo2 109.6(2)
C8 C13 H13A 109.5
C8 C13 H13B 109.5
H13A C13 H13B 109.5
C8 C13 H13C 109.5
H13A C13 H13C 109.5
H13B C13 H13C 109.5
C12 C14 H14A 109.5
C12 C14 H14B 109.5
H14A C14 H14B 109.5
C12 C14 H14C 109.5
H14A C14 H14C 109.5
H14B C14 H14C 109.5
C16 C15 C20 120.2(3)
C16 C15 C6 120.3(3)
C20 C15 C6 119.3(3)
C17 C16 C15 118.2(4)
C17 C16 C21 120.3(4)
C15 C16 C21 121.5(3)
C18 C17 C16 121.2(4)
C18 C17 H17 119.4
C16 C17 H17 119.4
C17 C18 C19 120.3(4)
C17 C18 H18 119.8
C19 C18 H18 119.8
C18 C19 C20 120.8(4)
C18 C19 H19 119.6
C20 C19 H19 119.6
C19 C20 C15 119.0(4)
C19 C20 C22 119.6(4)
C15 C20 C22 121.4(3)
C16 C21 H21A 109.5
C16 C21 H21B 109.5
H21A C21 H21B 109.5
C16 C21 H21C 109.5
H21A C21 H21C 109.5
H21B C21 H21C 109.5
C20 C22 H22A 109.5
C20 C22 H22B 109.5
H22A C22 H22B 109.5
C20 C22 H22C 109.5
H22A C22 H22C 109.5
H22B C22 H22C 109.5
O1 C23 O2 125.1(3)
O1 C23 C24 116.7(3)
O2 C23 C24 118.2(3)
F2 C24 F1 107.9(3)
F2 C24 F3 108.0(3)
F1 C24 F3 107.2(3)
F2 C24 C23 111.6(3)
F1 C24 C23 112.3(3)
F3 C24 C23 109.6(3)
O3 C25 O4 126.2(3)
O3 C25 C26 117.5(3)
O4 C25 C26 116.2(3)
F5 C26 F4 109.5(3)
F5 C26 F6 107.3(3)
F4 C26 F6 105.9(3)
F5 C26 C25 113.0(3)
F4 C26 C25 112.7(3)
F6 C26 C25 108.1(3)
O5 C27 O6 125.5(3)
O5 C27 C28 118.5(3)
O6 C27 C28 116.0(3)
F7 C28 F8 107.6(3)
F7 C28 F9 107.9(3)
F8 C28 F9 107.4(3)
F7 C28 C27 112.5(3)
F8 C28 C27 110.3(3)
F9 C28 C27 110.9(3)
Mo4 Mo3 O7 91.17(6)
Mo4 Mo3 O11 92.04(6)
O7 Mo3 O11 172.24(9)
Mo4 Mo3 C29 101.64(8)
O7 Mo3 C29 94.45(10)
O11 Mo3 C29 91.82(10)
Mo4 Mo3 O9 91.49(5)
O7 Mo3 O9 87.33(8)
O11 Mo3 O9 85.53(8)
C29 Mo3 O9 166.70(10)
Mo3 Mo4 O10 92.10(6)
Mo3 Mo4 O8 92.41(6)
O10 Mo4 O8 85.76(9)
Mo3 Mo4 O12 91.66(6)
O10 Mo4 O12 85.77(9)
O8 Mo4 O12 170.72(9)
Mo3 Mo4 C40 103.99(8)
O10 Mo4 C40 159.70(10)
O8 Mo4 C40 81.35(11)
O12 Mo4 C40 105.72(11)
C51 O7 Mo3 116.2(2)
C51 O8 Mo4 114.9(2)
C53 O9 Mo3 113.1(2)
C53 O10 Mo4 117.06(19)
C55 O11 Mo3 114.9(2)
C55 O12 Mo4 115.4(2)
C30 C29 C34 117.6(3)
C30 C29 Mo3 125.9(2)
C34 C29 Mo3 116.5(2)
C31 C30 C29 121.4(3)
C31 C30 C35 120.7(3)
C29 C30 C35 117.9(3)
C32 C31 C30 119.8(3)
C32 C31 H31 120.1
C30 C31 H31 120.1
C33 C32 C31 120.1(3)
C33 C32 H32 120.0
C31 C32 H32 120.0
C32 C33 C34 120.4(3)
C32 C33 H33 119.8
C34 C33 H33 119.8
C33 C34 C29 120.7(3)
C33 C34 C43 122.5(3)
C29 C34 C43 116.7(3)
C36 C35 C40 120.6(3)
C36 C35 C30 120.9(3)
C40 C35 C30 118.4(3)
C37 C36 C35 118.9(4)
C37 C36 C41 121.0(4)
C35 C36 C41 120.2(3)
C38 C37 C36 121.1(4)
C38 C37 H37 119.5
C36 C37 H37 119.5
C37 C38 C39 120.3(4)
C37 C38 H38 119.8
C39 C38 H38 119.8
C38 C39 C40 121.4(4)
C38 C39 H39 119.3
C40 C39 H39 119.3
C39 C40 C35 117.2(4)
C39 C40 C42 121.3(3)
C35 C40 C42 120.6(3)
C39 C40 Mo4 82.9(2)
C35 C40 Mo4 85.2(2)
C42 C40 Mo4 110.6(2)
C36 C41 H41A 109.5
C36 C41 H41B 109.5
H41A C41 H41B 109.5
C36 C41 H41C 109.5
H41A C41 H41C 109.5
H41B C41 H41C 109.5
C40 C42 H42A 109.5
C40 C42 H42B 109.5
H42A C42 H42B 109.5
C40 C42 H42C 109.5
H42A C42 H42C 109.5
H42B C42 H42C 109.5
C48 C43 C44 120.4(4)
C48 C43 C34 119.5(4)
C44 C43 C34 120.0(3)
C45 C44 C43 119.7(4)
C45 C44 C49 119.4(4)
C43 C44 C49 120.9(3)
C46 C45 C44 119.2(5)
C46 C45 H45 120.4
C44 C45 H45 120.4
C47 C46 C45 121.8(5)
C47 C46 H46 119.1
C45 C46 H46 119.1
C46 C47 C48 121.5(5)
C46 C47 H47 119.2
C48 C47 H47 119.2
C43 C48 C47 117.2(5)
C43 C48 C50 121.3(4)
C47 C48 C50 121.5(4)
C44 C49 H49A 109.5
C44 C49 H49B 109.5
H49A C49 H49B 109.5
C44 C49 H49C 109.5
H49A C49 H49C 109.5
H49B C49 H49C 109.5
C48 C50 H50A 109.5
C48 C50 H50B 109.5
H50A C50 H50B 109.5
C48 C50 H50C 109.5
H50A C50 H50C 109.5
H50B C50 H50C 109.5
O8 C51 O7 125.3(3)
O8 C51 C52 117.2(3)
O7 C51 C52 117.5(3)
F10 C52 F12 108.5(4)
F10 C52 F11 108.3(4)
F12 C52 F11 105.9(4)
F10 C52 C51 112.6(4)
F12 C52 C51 109.7(3)
F11 C52 C51 111.5(3)
O9 C53 O10 126.3(3)
O9 C53 C54 118.9(3)
O10 C53 C54 114.8(3)
F13 C54 F14 107.6(3)
F13 C54 F15 107.8(3)
F14 C54 F15 107.4(3)
F13 C54 C53 112.7(3)
F14 C54 C53 110.9(3)
F15 C54 C53 110.2(3)
O11 C55 O12 125.8(3)
O11 C55 C56 118.9(3)
O12 C55 C56 115.2(3)
F18 C56 F17 110.8(3)
F18 C56 F16 106.9(3)
F17 C56 F16 106.1(3)
F18 C56 C55 112.1(3)
F17 C56 C55 111.6(3)
F16 C56 C55 109.0(3)

loop_
_geom_bond_atom_site_label_1
_geom_bond_atom_site_label_2
_geom_bond_distance
Mo1 Mo2 2.1028(4)
Mo1 O1 2.112(2)
Mo1 O5 2.126(2)
Mo1 C1 2.164(3)
Mo1 O3 2.200(2)
Mo2 O4 2.100(2)
Mo2 O2 2.104(2)
Mo2 O6 2.116(2)
Mo2 C12 2.552(3)
F1 C24 1.317(4)
F2 C24 1.315(4)
F3 C24 1.327(4)
F4 C26 1.310(4)
F5 C26 1.292(4)
F6 C26 1.336(5)
F7 C28 1.317(4)
F8 C28 1.330(4)
F9 C28 1.332(4)
O1 C23 1.257(4)
O2 C23 1.262(4)
O3 C25 1.250(4)
O4 C25 1.262(4)
O5 C27 1.257(4)
O6 C27 1.260(4)
C1 C2 1.405(4)
C1 C6 1.412(4)
C2 C3 1.394(4)
C2 C7 1.500(4)
C3 C4 1.375(5)
C3 H3 0.9500
C4 C5 1.393(5)
C4 H4 0.9500
C5 C6 1.392(4)
C5 H5 0.9500
C6 C15 1.504(4)
C7 C8 1.400(5)
C7 C12 1.423(5)
C8 C9 1.387(5)
C8 C13 1.509(5)
C9 C10 1.382(5)
C9 H9 0.9500
C10 C11 1.383(5)
C10 H10 0.9500
C11 C12 1.410(5)
C11 H11 0.9500
C12 C14 1.506(5)
C13 H13A 0.9800
C13 H13B 0.9800
C13 H13C 0.9800
C14 H14A 0.9800
C14 H14B 0.9800
C14 H14C 0.9800
C15 C16 1.403(5)
C15 C20 1.406(5)
C16 C17 1.399(5)
C16 C21 1.500(5)
C17 C18 1.366(6)
C17 H17 0.9500
C18 C19 1.375(6)
C18 H18 0.9500
C19 C20 1.386(5)
C19 H19 0.9500
C20 C22 1.512(5)
C21 H21A 0.9800
C21 H21B 0.9800
C21 H21C 0.9800
C22 H22A 0.9800
C22 H22B 0.9800
C22 H22C 0.9800
C23 C24 1.525(5)
C25 C26 1.534(4)
C27 C28 1.524(5)
Mo3 Mo4 2.1005(4)
Mo3 O7 2.104(2)
Mo3 O11 2.120(2)
Mo3 C29 2.170(3)
Mo3 O9 2.204(2)
Mo4 O10 2.107(2)
Mo4 O8 2.108(2)
Mo4 O12 2.117(2)
Mo4 C40 2.566(3)
F10 C52 1.289(5)
F11 C52 1.333(5)
F12 C52 1.319(5)
F13 C54 1.315(4)
F14 C54 1.319(4)
F15 C54 1.323(4)
F16 C56 1.347(5)
F17 C56 1.312(4)
F18 C56 1.302(4)
O7 C51 1.257(4)
O8 C51 1.257(4)
O9 C53 1.246(4)
O10 C53 1.262(4)
O11 C55 1.255(4)
O12 C55 1.257(4)
C29 C30 1.404(5)
C29 C34 1.410(4)
C30 C31 1.397(5)
C30 C35 1.498(4)
C31 C32 1.388(5)
C31 H31 0.9500
C32 C33 1.380(5)
C32 H32 0.9500
C33 C34 1.399(5)
C33 H33 0.9500
C34 C43 1.498(5)
C35 C36 1.408(5)
C35 C40 1.421(5)
C36 C37 1.398(5)
C36 C41 1.502(5)
C37 C38 1.367(6)
C37 H37 0.9500
C38 C39 1.382(6)
C38 H38 0.9500
C39 C40 1.411(5)
C39 H39 0.9500
C40 C42 1.501(5)
C41 H41A 0.9800
C41 H41B 0.9800
C41 H41C 0.9800
C42 H42A 0.9800
C42 H42B 0.9800
C42 H42C 0.9800
C43 C48 1.402(5)
C43 C44 1.407(5)
C44 C45 1.384(5)
C44 C49 1.507(6)
C45 C46 1.380(7)
C45 H45 0.9500
C46 C47 1.337(7)
C46 H46 0.9500
C47 C48 1.412(6)
C47 H47 0.9500
C48 C50 1.499(7)
C49 H49A 0.9800
C49 H49B 0.9800
C49 H49C 0.9800
C50 H50A 0.9800
C50 H50B 0.9800
C50 H50C 0.9800
C51 C52 1.523(5)
C53 C54 1.535(5)
C55 C56 1.531(5)

loop_
_geom_torsion_atom_site_label_1
_geom_torsion_atom_site_label_2
_geom_torsion_atom_site_label_3
_geom_torsion_atom_site_label_4
_geom_torsion
O1 Mo1 Mo2 O4 88.10(8)
O5 Mo1 Mo2 O4 -87.02(8)
C1 Mo1 Mo2 O4 178.41(10)
O3 Mo1 Mo2 O4 -1.07(9)
O1 Mo1 Mo2 O2 -0.78(8)
O5 Mo1 Mo2 O2 -175.90(8)
C1 Mo1 Mo2 O2 89.53(10)
O3 Mo1 Mo2 O2 -89.95(8)
O1 Mo1 Mo2 O6 173.33(8)
O5 Mo1 Mo2 O6 -1.79(8)
C1 Mo1 Mo2 O6 -96.36(10)
O3 Mo1 Mo2 O6 84.16(8)
O1 Mo1 Mo2 C12 -82.71(10)
O5 Mo1 Mo2 C12 102.16(10)
C1 Mo1 Mo2 C12 7.60(12)
O3 Mo1 Mo2 C12 -171.88(10)
Mo2 Mo1 O1 C23 1.9(2)
C1 Mo1 O1 C23 -99.9(2)
O3 Mo1 O1 C23 93.3(2)
O4 Mo2 O2 C23 -92.3(2)
Mo1 Mo2 O2 C23 -0.1(2)
C12 Mo2 O2 C23 105.2(2)
Mo2 Mo1 O3 C25 -0.2(2)
O1 Mo1 O3 C25 -91.5(2)
O5 Mo1 O3 C25 91.3(2)
C1 Mo1 O3 C25 -177.9(4)
Mo1 Mo2 O4 C25 2.7(2)
O2 Mo2 O4 C25 94.9(2)
O6 Mo2 O4 C25 -89.2(2)
C12 Mo2 O4 C25 155.9(3)
Mo2 Mo1 O5 C27 3.8(2)
C1 Mo1 O5 C27 105.8(2)
O3 Mo1 O5 C27 -87.4(2)
O4 Mo2 O6 C27 92.5(2)
Mo1 Mo2 O6 C27 0.4(2)
C12 Mo2 O6 C27 -106.0(2)
Mo2 Mo1 C1 C2 13.3(3)
O1 Mo1 C1 C2 104.7(3)
O5 Mo1 C1 C2 -79.1(3)
O3 Mo1 C1 C2 -169.0(3)
Mo2 Mo1 C1 C6 -162.6(2)
O1 Mo1 C1 C6 -71.2(2)
O5 Mo1 C1 C6 105.0(2)
O3 Mo1 C1 C6 15.2(6)
C6 C1 C2 C3 0.6(5)
Mo1 C1 C2 C3 -175.1(2)
C6 C1 C2 C7 -179.2(3)
Mo1 C1 C2 C7 5.0(4)
C1 C2 C3 C4 1.5(5)
C7 C2 C3 C4 -178.6(3)
C2 C3 C4 C5 -1.9(5)
C3 C4 C5 C6 0.2(5)
C4 C5 C6 C1 2.0(5)
C4 C5 C6 C15 -176.6(3)
C2 C1 C6 C5 -2.4(5)
Mo1 C1 C6 C5 173.9(2)
C2 C1 C6 C15 176.3(3)
Mo1 C1 C6 C15 -7.4(4)
C3 C2 C7 C8 -80.0(4)
C1 C2 C7 C8 99.9(4)
C3 C2 C7 C12 98.5(4)
C1 C2 C7 C12 -81.6(4)
C12 C7 C8 C9 4.6(5)
C2 C7 C8 C9 -176.9(3)
C12 C7 C8 C13 -176.3(3)
C2 C7 C8 C13 2.2(5)
C7 C8 C9 C10 1.7(5)
C13 C8 C9 C10 -177.4(3)
C8 C9 C10 C11 -4.3(5)
C9 C10 C11 C12 0.6(5)
C10 C11 C12 C7 5.5(5)
C10 C11 C12 C14 -161.6(3)
C10 C11 C12 Mo2 89.9(3)
C8 C7 C12 C11 -8.0(4)
C2 C7 C12 C11 173.4(3)
C8 C7 C12 C14 159.1(3)
C2 C7 C12 C14 -19.4(4)
C8 C7 C12 Mo2 -88.9(3)
C2 C7 C12 Mo2 92.5(3)
O4 Mo2 C12 C11 42.6(4)
Mo1 Mo2 C12 C11 -165.3(2)
O2 Mo2 C12 C11 104.6(2)
O6 Mo2 C12 C11 -69.4(2)
O4 Mo2 C12 C7 160.7(2)
Mo1 Mo2 C12 C7 -47.2(2)
O2 Mo2 C12 C7 -137.2(2)
O6 Mo2 C12 C7 48.7(2)
O4 Mo2 C12 C14 -77.8(4)
Mo1 Mo2 C12 C14 74.3(2)
O2 Mo2 C12 C14 -15.7(2)
O6 Mo2 C12 C14 170.2(2)
C5 C6 C15 C16 -79.9(4)
C1 C6 C15 C16 101.4(3)
C5 C6 C15 C20 105.3(4)
C1 C6 C15 C20 -73.4(4)
C20 C15 C16 C17 4.2(5)
C6 C15 C16 C17 -170.6(3)
C20 C15 C16 C21 -175.0(3)
C6 C15 C16 C21 10.2(5)
C15 C16 C17 C18 -0.7(5)
C21 C16 C17 C18 178.5(4)
C16 C17 C18 C19 -2.9(6)
C17 C18 C19 C20 2.9(6)
C18 C19 C20 C15 0.6(5)
C18 C19 C20 C22 -176.0(3)
C16 C15 C20 C19 -4.1(4)
C6 C15 C20 C19 170.7(3)
C16 C15 C20 C22 172.4(3)
C6 C15 C20 C22 -12.8(4)
Mo1 O1 C23 O2 -2.6(4)
Mo1 O1 C23 C24 175.1(2)
Mo2 O2 C23 O1 1.7(4)
Mo2 O2 C23 C24 -175.9(2)
O1 C23 C24 F2 55.9(4)
O2 C23 C24 F2 -126.3(3)
O1 C23 C24 F1 177.3(3)
O2 C23 C24 F1 -4.9(4)
O1 C23 C24 F3 -63.6(4)
O2 C23 C24 F3 114.1(3)
Mo1 O3 C25 O4 2.5(4)
Mo1 O3 C25 C26 -173.4(2)
Mo2 O4 C25 O3 -3.8(5)
Mo2 O4 C25 C26 172.2(2)
O3 C25 C26 F5 -158.0(4)
O4 C25 C26 F5 25.7(5)
O3 C25 C26 F4 -33.2(5)
O4 C25 C26 F4 150.5(3)
O3 C25 C26 F6 83.5(4)
O4 C25 C26 F6 -92.8(4)
Mo1 O5 C27 O6 -4.6(4)
Mo1 O5 C27 C28 175.4(2)
Mo2 O6 C27 O5 2.8(4)
Mo2 O6 C27 C28 -177.3(2)
O5 C27 C28 F7 -4.4(4)
O6 C27 C28 F7 175.6(3)
O5 C27 C28 F8 -124.5(3)
O6 C27 C28 F8 55.5(4)
O5 C27 C28 F9 116.6(3)
O6 C27 C28 F9 -63.4(4)
O7 Mo3 Mo4 O10 86.82(9)
O11 Mo3 Mo4 O10 -86.12(8)
C29 Mo3 Mo4 O10 -178.40(10)
O9 Mo3 Mo4 O10 -0.54(8)
O7 Mo3 Mo4 O8 0.98(9)
O11 Mo3 Mo4 O8 -171.96(8)
C29 Mo3 Mo4 O8 95.76(11)
O9 Mo3 Mo4 O8 -86.38(8)
O7 Mo3 Mo4 O12 172.64(8)
O11 Mo3 Mo4 O12 -0.29(8)
C29 Mo3 Mo4 O12 -92.57(10)
O9 Mo3 Mo4 O12 85.28(8)
O7 Mo3 Mo4 C40 -80.70(11)
O11 Mo3 Mo4 C40 106.36(11)
C29 Mo3 Mo4 C40 14.08(12)
O9 Mo3 Mo4 C40 -168.06(10)
Mo4 Mo3 O7 C51 -2.7(2)
C29 Mo3 O7 C51 -104.4(2)
O9 Mo3 O7 C51 88.8(2)
Mo3 Mo4 O8 C51 0.3(2)
O10 Mo4 O8 C51 -91.6(2)
C40 Mo4 O8 C51 104.1(2)
Mo4 Mo3 O9 C53 0.6(2)
O7 Mo3 O9 C53 -90.5(2)
O11 Mo3 O9 C53 92.5(2)
C29 Mo3 O9 C53 171.5(4)
Mo3 Mo4 O10 C53 0.7(2)
O8 Mo4 O10 C53 92.9(2)
O12 Mo4 O10 C53 -90.8(2)
C40 Mo4 O10 C53 143.5(3)
Mo4 Mo3 O11 C55 2.6(2)
C29 Mo3 O11 C55 104.4(2)
O9 Mo3 O11 C55 -88.7(2)
Mo3 Mo4 O12 C55 -2.0(2)
O10 Mo4 O12 C55 90.0(2)
C40 Mo4 O12 C55 -107.0(2)
Mo4 Mo3 C29 C30 12.6(3)
O7 Mo3 C29 C30 104.7(3)
O11 Mo3 C29 C30 -79.8(3)
O9 Mo3 C29 C30 -158.0(3)
Mo4 Mo3 C29 C34 -169.2(2)
O7 Mo3 C29 C34 -77.1(2)
O11 Mo3 C29 C34 98.3(2)
O9 Mo3 C29 C34 20.1(6)
C34 C29 C30 C31 0.4(5)
Mo3 C29 C30 C31 178.6(2)
C34 C29 C30 C35 -179.9(3)
Mo3 C29 C30 C35 -1.7(4)
C29 C30 C31 C32 0.3(5)
C35 C30 C31 C32 -179.4(3)
C30 C31 C32 C33 -0.5(6)
C31 C32 C33 C34 -0.1(6)
C32 C33 C34 C29 0.9(5)
C32 C33 C34 C43 -179.1(3)
C30 C29 C34 C33 -1.0(5)
Mo3 C29 C34 C33 -179.3(3)
C30 C29 C34 C43 179.0(3)
Mo3 C29 C34 C43 0.7(4)
C31 C30 C35 C36 -73.8(4)
C29 C30 C35 C36 106.5(4)
C31 C30 C35 C40 102.6(4)
C29 C30 C35 C40 -77.2(4)
C40 C35 C36 C37 4.5(5)
C30 C35 C36 C37 -179.3(3)
C40 C35 C36 C41 -177.3(3)
C30 C35 C36 C41 -1.0(5)
C35 C36 C37 C38 1.9(5)
C41 C36 C37 C38 -176.3(3)
C36 C37 C38 C39 -4.2(6)
C37 C38 C39 C40 0.0(6)
C38 C39 C40 C35 6.2(5)
C38 C39 C40 C42 -163.1(4)
C38 C39 C40 Mo4 87.1(3)
C36 C35 C40 C39 -8.4(5)
C30 C35 C40 C39 175.3(3)
C36 C35 C40 C42 161.0(3)
C30 C35 C40 C42 -15.3(5)
C36 C35 C40 Mo4 -87.9(3)
C30 C35 C40 Mo4 95.8(3)
Mo3 Mo4 C40 C39 -173.5(2)
O10 Mo4 C40 C39 45.0(4)
O8 Mo4 C40 C39 96.2(2)
O12 Mo4 C40 C39 -77.7(2)
Mo3 Mo4 C40 C35 -55.3(2)
O10 Mo4 C40 C35 163.2(3)
O8 Mo4 C40 C35 -145.6(2)
O12 Mo4 C40 C35 40.5(2)
Mo3 Mo4 C40 C42 65.6(2)
O10 Mo4 C40 C42 -75.9(4)
O8 Mo4 C40 C42 -24.7(2)
O12 Mo4 C40 C42 161.4(2)
C33 C34 C43 C48 -89.4(4)
C29 C34 C43 C48 90.6(4)
C33 C34 C43 C44 93.9(4)
C29 C34 C43 C44 -86.1(4)
C48 C43 C44 C45 -3.4(5)
C34 C43 C44 C45 173.2(3)
C48 C43 C44 C49 175.6(3)
C34 C43 C44 C49 -7.8(5)
C43 C44 C45 C46 -0.7(6)
C49 C44 C45 C46 -179.7(4)
C44 C45 C46 C47 3.2(7)
C45 C46 C47 C48 -1.6(7)
C44 C43 C48 C47 4.9(5)
C34 C43 C48 C47 -171.7(3)
C44 C43 C48 C50 -173.6(3)
C34 C43 C48 C50 9.7(5)
C46 C47 C48 C43 -2.5(6)
C46 C47 C48 C50 176.1(4)
Mo4 O8 C51 O7 -2.7(4)
Mo4 O8 C51 C52 179.8(3)
Mo3 O7 C51 O8 3.8(4)
Mo3 O7 C51 C52 -178.7(3)
O8 C51 C52 F10 -38.0(6)
O7 C51 C52 F10 144.3(4)
O8 C51 C52 F12 83.0(4)
O7 C51 C52 F12 -94.7(4)
O8 C51 C52 F11 -160.0(3)
O7 C51 C52 F11 22.3(5)
Mo3 O9 C53 O10 -0.2(4)
Mo3 O9 C53 C54 -179.9(2)
Mo4 O10 C53 O9 -0.3(4)
Mo4 O10 C53 C54 179.4(2)
O9 C53 C54 F13 -1.6(5)
O10 C53 C54 F13 178.7(3)
O9 C53 C54 F14 -122.3(3)
O10 C53 C54 F14 57.9(4)
O9 C53 C54 F15 118.9(3)
O10 C53 C54 F15 -60.8(4)
Mo3 O11 C55 O12 -5.2(4)
Mo3 O11 C55 C56 174.7(2)
Mo4 O12 C55 O11 4.9(4)
Mo4 O12 C55 C56 -175.0(2)
O11 C55 C56 F18 -0.2(5)
O12 C55 C56 F18 179.7(3)
O11 C55 C56 F17 124.8(3)
O12 C55 C56 F17 -55.2(4)
O11 C55 C56 F16 -118.3(3)
O12 C55 C56 F16 61.7(4)
